data_7249238
loop_
_publ_author_name
'Sun, Juan'
'Fang, Yuqing'
'Liao, Sisi'
'Luo, Tong'
'Gao, Shixun'
'Qiao, Zhenhua'
'Yang, Jie'

_publ_section_title
;
 2p--4f one-dimensional chains and two-dimensional networks assembled by a
 multicoordinating nitronyl nitroxide radical ligand
;
_journal_issue 38
_journal_name_full CrystEngComm
_journal_page_first 5351
_journal_page_last 5357
_journal_paper_doi 10.1039/D4CE00764F
_journal_volume 26
_journal_year 2024
_chemical_formula_sum 'C38 H36 F18 N6 O10 Tb'
_chemical_formula_weight 1237.66
_space_group_crystal_system orthorhombic
_space_group_IT_number 61
_space_group_name_Hall '-P 2ac 2ab'
_space_group_name_H-M_alt 'P b c a'
_atom_sites_solution_hydrogens mixed
_audit_creation_method SHELXL-2014/7
_audit_update_record
;
2024-07-10 deposited with the CCDC.	2024-08-26 downloaded from the CCDC.
;
_cell_angle_alpha 90
_cell_angle_beta 90
_cell_angle_gamma 90
_cell_formula_units_Z 8
_cell_length_a 21.889(2)
_cell_length_b 18.2804(18)
_cell_length_c 23.621(2)
_cell_measurement_reflns_used 24482
_cell_measurement_temperature 113
_cell_measurement_theta_max 27.5
_cell_measurement_theta_min 3.0
_cell_volume 9451.7(15)
_computing_cell_refinement
;
CrystalClear-SM Expert 2.1 b42 (Rigaku, 2015)
;
_computing_data_collection
;
CrystalClear-SM Expert 2.1 b42 (Rigaku, 2015)
;
_computing_data_reduction
;
CrystalClear-SM Expert 2.1 b42 (Rigaku, 2015)
;
_computing_structure_refinement 'SHELXL-2014/7 (Sheldrick, 2014)'
_diffrn_ambient_temperature 113
_diffrn_measured_fraction_theta_full 0.998
_diffrn_measured_fraction_theta_max 0.997
_diffrn_measurement_device_type 'Rigaku Saturn CCD'
_diffrn_radiation_type MoK\a
_diffrn_radiation_wavelength 0.71073
_diffrn_reflns_av_R_equivalents 0.0351
_diffrn_reflns_av_unetI/netI 0.0168
_diffrn_reflns_Laue_measured_fraction_full 0.998
_diffrn_reflns_Laue_measured_fraction_max 0.997
_diffrn_reflns_limit_h_max 28
_diffrn_reflns_limit_h_min -28
_diffrn_reflns_limit_k_max 23
_diffrn_reflns_limit_k_min -22
_diffrn_reflns_limit_l_max 29
_diffrn_reflns_limit_l_min -30
_diffrn_reflns_number 91772
_diffrn_reflns_point_group_measured_fraction_full 0.998
_diffrn_reflns_point_group_measured_fraction_max 0.997
_diffrn_reflns_theta_full 25.242
_diffrn_reflns_theta_max 27.519
_diffrn_reflns_theta_min 3.029
_exptl_absorpt_coefficient_mu 1.628
_exptl_absorpt_correction_T_max 1.000
_exptl_absorpt_correction_T_min 0.772
_exptl_absorpt_correction_type multi-scan
_exptl_crystal_colour blue
_exptl_crystal_density_diffrn 1.740
_exptl_crystal_description block
_exptl_crystal_F_000 4903
_exptl_crystal_size_max 0.28
_exptl_crystal_size_mid 0.24
_exptl_crystal_size_min 0.22
_refine_diff_density_max 1.321
_refine_diff_density_min -0.717
_refine_diff_density_rms 0.075
_refine_ls_extinction_method none
_refine_ls_goodness_of_fit_ref 1.039
_refine_ls_hydrogen_treatment constr
_refine_ls_matrix_type full
_refine_ls_number_parameters 686
_refine_ls_number_reflns 10843
_refine_ls_number_restraints 6
_refine_ls_restrained_S_all 1.050
_refine_ls_R_factor_all 0.0311
_refine_ls_R_factor_gt 0.0256
_refine_ls_shift/su_max 0.003
_refine_ls_shift/su_mean 0.000
_refine_ls_structure_factor_coef Fsqd
_refine_ls_weighting_details 'w=1/[\s^2^(Fo^2^)+(0.0267P)^2^+16.8305P] where P=(Fo^2^+2Fc^2^)/3'
_refine_ls_weighting_scheme calc
_refine_ls_wR_factor_gt 0.0626
_refine_ls_wR_factor_ref 0.0660
_reflns_Friedel_coverage 0.000
_reflns_number_gt 9570
_reflns_number_total 10843
_reflns_threshold_expression 'I > 2\s(I)'
_cod_data_source_file d4ce00764f2.cif
_cod_data_source_block 1
_cod_depositor_comments
;
The following automatic conversions were performed:

data item '_exptl_absorpt_correction_type' value 'Multi-scan' was
changed to 'multi-scan' in accordance with the
/home/data/users/saulius/crontab/automatic-downloads/rss-feeds/RSC/lib/dictionaries/cif_core.dic
dictionary named 'cif_core.dic' version 2.4.2 last updated on
2011-04-26.

Automatic conversion script
Id: cif_fix_values 8170 2020-07-09 18:12:32Z antanas 

 Adding full bibliography for 7249238--7249241.cif.
;
_cod_database_code 7249238
_shelx_shelxl_version_number 2014/7
_shelx_space_group_comment
;
The symmetry employed for this shelxl refinement is uniquely defined
by the following loop, which should always be used as a source of
symmetry information in preference to the above space-group names.
They are only intended as comments.
;

loop_
_space_group_symop_operation_xyz
'x, y, z'
'-x+1/2, -y, z+1/2'
'x+1/2, -y+1/2, -z'
'-x, y+1/2, -z+1/2'
'-x, -y, -z'
'x-1/2, y, -z-1/2'
'-x-1/2, y-1/2, z'
'x, -y-1/2, z-1/2'

loop_
_atom_site_label
_atom_site_type_symbol
_atom_site_fract_x
_atom_site_fract_y
_atom_site_fract_z
_atom_site_U_iso_or_equiv
_atom_site_adp_type
_atom_site_occupancy
_atom_site_site_symmetry_order
_atom_site_calc_flag
_atom_site_refinement_flags_posn
_atom_site_refinement_flags_adp
_atom_site_refinement_flags_occupancy
_atom_site_disorder_assembly
_atom_site_disorder_group
Tb1 Tb -0.18679(2) 0.42496(2) -0.29086(2) 0.01363(4) Uani 1 1 d . . . . .
F8 F -0.40211(7) 0.34986(10) -0.34172(7) 0.0361(4) Uani 1 1 d . . . . .
F7 F -0.44724(6) 0.39471(9) -0.26835(7) 0.0329(3) Uani 1 1 d . . . . .
F14 F -0.15398(13) 0.63112(13) -0.43451(11) 0.0796(8) Uani 1 1 d . . . . .
F13 F -0.12088(12) 0.67579(10) -0.36020(10) 0.0717(7) Uani 1 1 d . . . . .
F16 F 0.05651(7) 0.42747(10) -0.35611(8) 0.0423(4) Uani 1 1 d . . . . .
F15 F -0.05827(11) 0.64184(12) -0.42472(13) 0.0922(10) Uani 1 1 d . . . . .
F5 F -0.03606(7) 0.24790(10) -0.20754(7) 0.0372(4) Uani 1 1 d . . . . .
F4 F -0.02635(7) 0.32743(9) -0.14114(7) 0.0350(4) Uani 1 1 d . . . . .
F17 F 0.00824(8) 0.32560(10) -0.35342(9) 0.0496(5) Uani 1 1 d . . . . .
F10 F -0.27271(14) 0.64990(13) -0.20620(12) 0.0920(10) Uani 1 1 d . . . . .
F6 F -0.07459(7) 0.22738(9) -0.12534(7) 0.0382(4) Uani 1 1 d . . . . .
F9 F -0.38330(7) 0.30614(9) -0.25921(8) 0.0418(4) Uani 1 1 d . . . . .
F2 F -0.30317(13) 0.41427(14) -0.10884(12) 0.0859(9) Uani 1 1 d . . . . .
F12 F -0.29861(17) 0.57483(12) -0.14572(9) 0.0898(10) Uani 1 1 d . . . . .
F11 F -0.36357(11) 0.62233(18) -0.19971(14) 0.1140(13) Uani 1 1 d . U . . .
F1 F -0.32587(11) 0.3116(2) -0.14201(11) 0.1017(11) Uani 1 1 d . . . . .
F18 F 0.01404(8) 0.38643(12) -0.43124(7) 0.0500(5) Uani 1 1 d . . . . .
F3 F -0.26801(9) 0.31795(14) -0.07120(9) 0.0700(7) Uani 1 1 d . . . . .
O7 O -0.20895(8) 0.40540(10) -0.39158(7) 0.0257(4) Uani 1 1 d . . . . .
H7A H -0.2258 0.3636 -0.3959 0.039 Uiso 1 1 d R U . . .
H7B H -0.2332 0.4387 -0.4032 0.039 Uiso 1 1 d R U . . .
O5 O -0.15696(7) 0.53090(9) -0.34762(7) 0.0221(3) Uani 1 1 d . . . . .
O4 O -0.11746(7) 0.35522(8) -0.22770(7) 0.0184(3) Uani 1 1 d . . . . .
O3 O -0.23558(7) 0.39406(10) -0.20286(7) 0.0242(4) Uani 1 1 d . . . . .
O1 O -0.24655(7) 0.52719(9) -0.25903(7) 0.0213(3) Uani 1 1 d . . . . .
O6 O -0.09193(7) 0.39728(9) -0.33544(7) 0.0190(3) Uani 1 1 d . . . . .
O2 O -0.29326(7) 0.40100(9) -0.30657(7) 0.0220(3) Uani 1 1 d . . . . .
N2 N -0.11730(8) 0.51283(10) -0.23494(8) 0.0191(4) Uani 1 1 d . . . . .
N1 N -0.03375(9) 0.55980(10) -0.19670(8) 0.0189(4) Uani 1 1 d . . . . .
N3 N -0.19448(8) 0.28940(10) -0.31063(9) 0.0202(4) Uani 1 1 d . . . . .
N4 N -0.16094(8) 0.17975(10) -0.33537(8) 0.0197(4) Uani 1 1 d . . . . .
C16 C -0.06408(10) 0.49790(12) -0.21159(9) 0.0194(4) Uani 1 1 d . . . . .
H16 H -0.0491 0.4508 -0.2060 0.023 Uiso 1 1 calc R U . . .
C13 C -0.05434(12) 0.50719(14) -0.37613(12) 0.0312(6) Uani 1 1 d . . . . .
H13 H -0.0195 0.5291 -0.3911 0.037 Uiso 1 1 calc R U . . .
C11 C -0.10787(15) 0.62543(16) -0.39684(14) 0.0418(7) Uani 1 1 d . . . . .
C17 C -0.07075(11) 0.61837(13) -0.21190(10) 0.0220(5) Uani 1 1 d . . . . .
H17 H -0.0622 0.6679 -0.2072 0.026 Uiso 1 1 calc R U . . .
C7 C -0.34027(10) 0.42137(13) -0.28068(10) 0.0200(4) Uani 1 1 d . . . . .
C4 C -0.12336(10) 0.31884(12) -0.18325(10) 0.0188(4) Uani 1 1 d . . . . .
C21 C -0.22385(10) 0.17870(13) -0.34216(11) 0.0232(5) Uani 1 1 d . . . . .
H21 H -0.2476 0.1398 -0.3547 0.028 Uiso 1 1 calc R U . . .
C23 C -0.06418(10) 0.11861(12) -0.31832(9) 0.0189(4) Uani 1 1 d . . . . .
H23 H -0.0551 0.1520 -0.2898 0.023 Uiso 1 1 calc R U . . .
C27 C -0.13346(11) 0.07274(12) -0.38991(10) 0.0209(5) Uani 1 1 d . . . . .
H27 H -0.1704 0.0763 -0.4092 0.025 Uiso 1 1 calc R U . . .
C10 C -0.30939(12) 0.59467(16) -0.19683(11) 0.0283(5) Uani 1 1 d . . . . .
C14 C -0.05195(10) 0.43393(13) -0.35982(10) 0.0216(5) Uani 1 1 d . . . . .
C9 C -0.29917(10) 0.53064(13) -0.23842(10) 0.0208(5) Uani 1 1 d . . . . .
C25 C -0.03651(10) 0.01199(12) -0.37366(10) 0.0203(4) Uani 1 1 d . . . . .
H25 H -0.0087 -0.0249 -0.3820 0.024 Uiso 1 1 calc R U . . .
C22 C -0.11886(10) 0.12299(12) -0.34817(10) 0.0193(4) Uani 1 1 d . . . . .
C3 C -0.17459(11) 0.31310(14) -0.14850(11) 0.0265(5) Uani 1 1 d . . . . .
H3 H -0.1740 0.2826 -0.1170 0.032 Uiso 1 1 calc R U . . .
C18 C -0.12153(11) 0.58880(12) -0.23475(10) 0.0213(5) Uani 1 1 d . . . . .
H18 H -0.1546 0.6154 -0.2484 0.026 Uiso 1 1 calc R U . . .
C26 C -0.09218(10) 0.01652(12) -0.40289(9) 0.0199(4) Uani 1 1 d . . . . .
C5 C -0.06497(11) 0.27936(13) -0.16404(10) 0.0231(5) Uani 1 1 d . . . . .
C19 C -0.14605(10) 0.24767(12) -0.31651(10) 0.0205(4) Uani 1 1 d . . . . .
H19 H -0.1064 0.2628 -0.3087 0.025 Uiso 1 1 calc R U . . .
C20 C -0.24352(11) 0.24615(13) -0.32673(11) 0.0251(5) Uani 1 1 d . . . . .
H20 H -0.2841 0.2612 -0.3269 0.030 Uiso 1 1 calc R U . . .
C8 C -0.34789(10) 0.48301(13) -0.24699(10) 0.0228(5) Uani 1 1 d . . . . .
H8 H -0.3855 0.4924 -0.2302 0.027 Uiso 1 1 calc R U . . .
C2 C -0.22686(11) 0.35355(14) -0.16144(10) 0.0250(5) Uani 1 1 d . . . . .
C6 C -0.39395(11) 0.36806(15) -0.28739(11) 0.0261(5) Uani 1 1 d . . . . .
C15 C 0.00718(11) 0.39249(15) -0.37521(11) 0.0297(5) Uani 1 1 d . . . . .
C12 C -0.10771(12) 0.54840(14) -0.37059(11) 0.0265(5) Uani 1 1 d . . . . .
C1 C -0.28116(13) 0.34900(19) -0.12000(13) 0.0414(7) Uani 1 1 d . . . . .
N6 N -0.06608(10) -0.08111(11) -0.47402(9) 0.0259(4) Uani 1 1 d . . . . .
O9 O -0.00878(9) -0.08504(11) -0.46576(9) 0.0396(5) Uani 1 1 d . . . . .
N5 N -0.16135(10) -0.04457(12) -0.47235(8) 0.0247(4) Uani 1 1 d . . . . .
C28 C -0.10637(11) -0.03512(13) -0.44812(10) 0.0222(5) Uani 1 1 d . . . . .
C29 C -0.09945(14) -0.13523(14) -0.51113(11) 0.0304(6) Uani 1 1 d . . . . .
C32 C -0.15726(13) -0.09068(15) -0.52517(11) 0.0299(6) Uani 1 1 d . . . . .
O8 O -0.21182(8) -0.01313(11) -0.45843(8) 0.0314(4) Uani 1 1 d . . . . .
C31 C -0.06018(15) -0.15641(17) -0.56128(12) 0.0419(7) Uani 1 1 d . . . . .
H31A H -0.0485 -0.1132 -0.5816 0.063 Uiso 1 1 calc R U . . .
H31B H -0.0829 -0.1882 -0.5858 0.063 Uiso 1 1 calc R U . . .
H31C H -0.0243 -0.1813 -0.5481 0.063 Uiso 1 1 calc R U . . .
C34 C -0.14842(15) -0.03689(17) -0.57420(11) 0.0396(7) Uani 1 1 d . . . . .
H34A H -0.1821 -0.0033 -0.5753 0.059 Uiso 1 1 calc R U . . .
H34B H -0.1465 -0.0634 -0.6092 0.059 Uiso 1 1 calc R U . . .
H34C H -0.1111 -0.0102 -0.5688 0.059 Uiso 1 1 calc R U . . .
C30 C -0.11179(19) -0.20220(16) -0.47384(13) 0.0508(9) Uani 1 1 d . . . . .
H30A H -0.0741 -0.2192 -0.4579 0.076 Uiso 1 1 calc R U . . .
H30B H -0.1297 -0.2403 -0.4964 0.076 Uiso 1 1 calc R U . . .
H30C H -0.1394 -0.1890 -0.4439 0.076 Uiso 1 1 calc R U . . .
C33 C -0.21547(15) -0.1344(2) -0.53264(14) 0.0489(8) Uani 1 1 d . . . . .
H33A H -0.2231 -0.1625 -0.4991 0.073 Uiso 1 1 calc R U . . .
H33B H -0.2111 -0.1667 -0.5644 0.073 Uiso 1 1 calc R U . . .
H33C H -0.2490 -0.1017 -0.5392 0.073 Uiso 1 1 calc R U . . .
C24 C -0.02364(10) 0.06341(12) -0.33213(10) 0.0188(4) Uani 1 1 d . . . . .
C36 C -0.38893(15) -0.1114(2) -0.52353(13) 0.0451(8) Uani 1 1 d . . . . .
H36A H -0.4306 -0.1223 -0.5346 0.054 Uiso 1 1 calc R U . . .
H36B H -0.3616 -0.1325 -0.5515 0.054 Uiso 1 1 calc R U . . .
C35 C -0.37976(17) -0.03078(19) -0.52046(14) 0.0503(8) Uani 1 1 d . . . . .
H35A H -0.3857 -0.0098 -0.5573 0.076 Uiso 1 1 calc R U . . .
H35B H -0.3390 -0.0205 -0.5077 0.076 Uiso 1 1 calc R U . . .
H35C H -0.4086 -0.0100 -0.4944 0.076 Uiso 1 1 calc R U . . .
O1C O -0.37665(14) -0.14130(14) -0.46968(9) 0.0642(8) Uani 1 1 d . . . . .
C37A C -0.4005(3) -0.2144(3) -0.4640(2) 0.040(2) Uani 0.565(13) 1 d . . P A 1
H37A H -0.4356 -0.2215 -0.4885 0.048 Uiso 0.565(13) 1 calc R U P A 1
H37B H -0.4126 -0.2241 -0.4252 0.048 Uiso 0.565(13) 1 calc R U P A 1
C38A C -0.3491(4) -0.2628(5) -0.4813(3) 0.060(2) Uani 0.579(11) 1 d . . P A 1
H38A H -0.3333 -0.2470 -0.5172 0.091 Uiso 0.579(11) 1 calc R U P A 1
H38B H -0.3634 -0.3123 -0.4844 0.091 Uiso 0.579(11) 1 calc R U P A 1
H38C H -0.3173 -0.2604 -0.4533 0.091 Uiso 0.579(11) 1 calc R U P A 1
C37B C -0.3552(4) -0.2252(6) -0.4753(4) 0.042(3) Uani 0.435(13) 1 d . . P A 2
H37C H -0.3319 -0.2325 -0.5098 0.050 Uiso 0.435(13) 1 calc R U P A 2
H37D H -0.3302 -0.2393 -0.4432 0.050 Uiso 0.435(13) 1 calc R U P A 2
C38B C -0.4120(4) -0.2684(5) -0.4766(4) 0.057(3) Uani 0.421(11) 1 d . . P A 2
H38D H -0.4375 -0.2514 -0.5070 0.085 Uiso 0.421(11) 1 calc R U P A 2
H38E H -0.4332 -0.2628 -0.4413 0.085 Uiso 0.421(11) 1 calc R U P A 2
H38F H -0.4023 -0.3190 -0.4824 0.085 Uiso 0.421(11) 1 calc R U P A 2

loop_
_atom_site_aniso_label
_atom_site_aniso_U_11
_atom_site_aniso_U_22
_atom_site_aniso_U_33
_atom_site_aniso_U_23
_atom_site_aniso_U_13
_atom_site_aniso_U_12
Tb1 0.01160(5) 0.01128(6) 0.01800(6) 0.00062(4) 0.00036(3) 0.00049(3)
F8 0.0245(7) 0.0475(10) 0.0364(8) -0.0149(7) 0.0001(6) -0.0074(7)
F7 0.0139(6) 0.0451(9) 0.0395(8) -0.0063(7) 0.0033(6) 0.0000(6)
F14 0.1024(19) 0.0542(14) 0.0822(17) 0.0406(13) -0.0139(15) 0.0033(13)
F13 0.1129(19) 0.0205(9) 0.0817(16) 0.0082(10) 0.0340(14) 0.0068(11)
F16 0.0179(7) 0.0586(12) 0.0505(10) -0.0002(8) 0.0005(7) -0.0004(7)
F15 0.0686(15) 0.0460(12) 0.162(3) 0.0599(15) 0.0734(16) 0.0194(11)
F5 0.0346(8) 0.0412(9) 0.0357(8) -0.0034(7) -0.0028(7) 0.0201(7)
F4 0.0230(7) 0.0351(9) 0.0471(9) -0.0008(7) -0.0118(7) -0.0058(6)
F17 0.0322(9) 0.0348(9) 0.0817(14) 0.0133(9) 0.0176(9) 0.0158(7)
F10 0.125(2) 0.0401(12) 0.111(2) -0.0403(13) 0.0650(18) -0.0245(14)
F6 0.0285(8) 0.0366(9) 0.0494(10) 0.0259(8) -0.0046(7) 0.0022(7)
F9 0.0282(8) 0.0321(9) 0.0651(12) 0.0146(8) -0.0051(8) -0.0050(7)
F2 0.0974(19) 0.0731(16) 0.0872(18) 0.0316(14) 0.0656(15) 0.0468(14)
F12 0.192(3) 0.0485(13) 0.0285(10) -0.0117(9) -0.0158(14) 0.0161(16)
F11 0.0600(15) 0.135(2) 0.147(2) -0.115(2) -0.0491(15) 0.0621(16)
F1 0.0435(12) 0.187(3) 0.0747(17) -0.0054(19) 0.0226(12) -0.0507(17)
F18 0.0405(10) 0.0735(14) 0.0359(9) -0.0131(9) 0.0081(7) 0.0179(9)
F3 0.0504(11) 0.1081(19) 0.0514(12) 0.0487(12) 0.0268(9) 0.0306(12)
O7 0.0259(9) 0.0261(9) 0.0252(8) -0.0001(7) -0.0031(7) -0.0006(7)
O5 0.0236(8) 0.0187(8) 0.0240(8) 0.0034(6) 0.0042(6) 0.0007(6)
O4 0.0175(7) 0.0157(7) 0.0219(8) 0.0036(6) -0.0014(6) -0.0023(6)
O3 0.0202(8) 0.0254(9) 0.0270(8) 0.0082(7) 0.0031(6) 0.0054(7)
O1 0.0182(7) 0.0175(8) 0.0282(8) 0.0003(7) 0.0032(6) 0.0034(6)
O6 0.0164(7) 0.0182(8) 0.0225(8) 0.0011(6) 0.0021(6) 0.0007(6)
O2 0.0148(7) 0.0228(8) 0.0284(8) -0.0037(7) 0.0007(6) 0.0023(6)
N2 0.0169(9) 0.0166(9) 0.0239(10) 0.0004(7) -0.0017(7) 0.0002(7)
N1 0.0171(9) 0.0149(9) 0.0247(10) 0.0018(7) -0.0049(7) -0.0027(7)
N3 0.0165(9) 0.0142(9) 0.0300(10) -0.0009(8) -0.0034(8) 0.0008(7)
N4 0.0170(9) 0.0131(9) 0.0289(10) -0.0020(8) -0.0053(7) 0.0009(7)
C16 0.0184(10) 0.0137(10) 0.0259(11) 0.0005(8) -0.0006(8) -0.0017(8)
C13 0.0256(12) 0.0259(13) 0.0423(15) 0.0056(11) 0.0135(11) -0.0032(10)
C11 0.0471(17) 0.0258(14) 0.0526(18) 0.0150(13) 0.0214(14) 0.0053(12)
C17 0.0261(12) 0.0125(10) 0.0274(11) 0.0021(9) -0.0050(9) -0.0009(9)
C7 0.0139(10) 0.0235(12) 0.0226(11) 0.0034(9) -0.0023(8) 0.0016(8)
C4 0.0203(10) 0.0117(10) 0.0244(11) 0.0013(8) -0.0027(9) -0.0021(8)
C21 0.0164(10) 0.0159(11) 0.0372(13) -0.0015(10) -0.0058(9) -0.0006(8)
C23 0.0202(10) 0.0137(10) 0.0229(11) -0.0025(8) -0.0025(8) -0.0003(8)
C27 0.0218(11) 0.0164(11) 0.0244(11) 0.0016(9) -0.0056(9) -0.0001(9)
C10 0.0255(12) 0.0289(13) 0.0304(13) -0.0076(11) -0.0016(10) 0.0067(10)
C14 0.0180(10) 0.0222(12) 0.0245(11) -0.0006(9) 0.0027(9) 0.0010(9)
C9 0.0207(11) 0.0211(11) 0.0207(11) 0.0022(9) -0.0007(8) 0.0083(9)
C25 0.0207(10) 0.0156(10) 0.0245(11) -0.0013(9) -0.0015(9) 0.0030(8)
C22 0.0198(10) 0.0125(10) 0.0255(11) 0.0012(9) -0.0015(9) 0.0020(8)
C3 0.0249(12) 0.0271(13) 0.0276(12) 0.0117(10) 0.0032(10) 0.0030(10)
C18 0.0226(11) 0.0147(10) 0.0264(12) 0.0006(9) -0.0047(9) 0.0016(9)
C26 0.0231(11) 0.0154(10) 0.0212(11) 0.0000(8) -0.0025(9) -0.0015(8)
C5 0.0212(11) 0.0223(12) 0.0259(11) 0.0050(9) -0.0020(9) -0.0006(9)
C19 0.0176(10) 0.0143(10) 0.0298(12) -0.0008(9) -0.0042(9) 0.0005(8)
C20 0.0162(10) 0.0193(11) 0.0397(13) -0.0026(10) -0.0051(10) -0.0004(9)
C8 0.0155(10) 0.0288(13) 0.0241(11) 0.0001(10) 0.0013(8) 0.0059(9)
C2 0.0236(11) 0.0261(12) 0.0253(12) 0.0049(10) 0.0044(9) 0.0003(10)
C6 0.0158(10) 0.0302(13) 0.0322(13) 0.0014(10) -0.0003(9) 0.0036(10)
C15 0.0210(12) 0.0345(14) 0.0335(13) 0.0014(11) 0.0051(10) 0.0037(10)
C12 0.0310(13) 0.0190(11) 0.0296(12) 0.0051(10) 0.0078(10) -0.0018(10)
C1 0.0287(14) 0.0541(19) 0.0415(16) 0.0211(14) 0.0110(12) 0.0115(13)
N6 0.0344(11) 0.0180(10) 0.0253(10) -0.0036(8) -0.0031(9) 0.0014(8)
O9 0.0360(11) 0.0399(12) 0.0428(12) -0.0152(9) -0.0092(9) 0.0150(9)
N5 0.0283(10) 0.0244(10) 0.0214(10) -0.0031(8) -0.0011(8) -0.0053(8)
C28 0.0275(12) 0.0171(11) 0.0221(11) 0.0011(9) -0.0026(9) -0.0023(9)
C29 0.0489(16) 0.0199(12) 0.0225(12) -0.0030(10) -0.0021(11) -0.0062(11)
C32 0.0376(14) 0.0299(13) 0.0222(12) -0.0065(10) -0.0002(10) -0.0078(11)
O8 0.0226(9) 0.0390(11) 0.0326(10) -0.0075(8) 0.0015(7) -0.0055(8)
C31 0.0570(19) 0.0376(16) 0.0309(14) -0.0116(12) -0.0007(13) 0.0048(14)
C34 0.0537(18) 0.0417(17) 0.0234(13) 0.0032(12) -0.0023(12) 0.0062(14)
C30 0.099(3) 0.0204(14) 0.0333(15) 0.0009(12) -0.0062(17) -0.0109(16)
C33 0.0474(18) 0.057(2) 0.0421(17) -0.0232(15) 0.0018(14) -0.0223(16)
C24 0.0175(10) 0.0156(10) 0.0232(11) 0.0013(8) -0.0031(8) 0.0006(8)
C36 0.0463(18) 0.059(2) 0.0300(14) 0.0031(14) -0.0043(13) -0.0117(15)
C35 0.060(2) 0.052(2) 0.0393(17) 0.0088(15) 0.0018(15) 0.0070(17)
O1C 0.112(2) 0.0488(14) 0.0324(12) 0.0035(10) -0.0253(13) -0.0270(15)
C37A 0.042(4) 0.041(4) 0.036(3) -0.006(2) 0.000(2) -0.017(3)
C38A 0.095(6) 0.045(4) 0.042(4) 0.005(4) 0.016(4) 0.006(5)
C37B 0.045(6) 0.044(5) 0.036(4) -0.004(4) -0.002(3) -0.001(4)
C38B 0.065(6) 0.057(6) 0.048(5) 0.011(4) -0.015(4) -0.025(5)

loop_
_atom_type_symbol
_atom_type_description
_atom_type_scat_dispersion_real
_atom_type_scat_dispersion_imag
_atom_type_scat_source
C C 0.0030 0.0020 'International Tables Vol C Tables 4.2.6.8 and 6.1.1.4'
H H 0.0000 0.0000 'International Tables Vol C Tables 4.2.6.8 and 6.1.1.4'
F F 0.0170 0.0100 'International Tables Vol C Tables 4.2.6.8 and 6.1.1.4'
N N 0.0060 0.0030 'International Tables Vol C Tables 4.2.6.8 and 6.1.1.4'
O O 0.0110 0.0060 'International Tables Vol C Tables 4.2.6.8 and 6.1.1.4'
Tb Tb -0.1720 4.1540 'International Tables Vol C Tables 4.2.6.8 and 6.1.1.4'

loop_
_geom_angle_atom_site_label_1
_geom_angle_atom_site_label_2
_geom_angle_atom_site_label_3
_geom_angle
_geom_angle_site_symmetry_1
_geom_angle_site_symmetry_3
_geom_angle_publ_flag
O6 Tb1 O2 137.65(5) . . ?
O6 Tb1 O1 141.10(5) . . ?
O2 Tb1 O1 70.22(6) . . ?
O6 Tb1 O3 136.01(5) . . ?
O2 Tb1 O3 70.10(6) . . ?
O1 Tb1 O3 70.75(6) . . ?
O6 Tb1 O5 72.12(5) . . ?
O2 Tb1 O5 108.60(6) . . ?
O1 Tb1 O5 72.58(5) . . ?
O3 Tb1 O5 141.17(6) . . ?
O6 Tb1 O7 73.31(6) . . ?
O2 Tb1 O7 68.38(6) . . ?
O1 Tb1 O7 108.01(6) . . ?
O3 Tb1 O7 135.73(6) . . ?
O5 Tb1 O7 68.68(6) . . ?
O6 Tb1 O4 67.89(5) . . ?
O2 Tb1 O4 126.39(5) . . ?
O1 Tb1 O4 123.01(5) . . ?
O3 Tb1 O4 68.35(5) . . ?
O5 Tb1 O4 125.01(5) . . ?
O7 Tb1 O4 128.98(6) . . ?
O6 Tb1 N3 76.60(6) . . ?
O2 Tb1 N3 74.20(6) . . ?
O1 Tb1 N3 141.67(6) . . ?
O3 Tb1 N3 84.25(6) . . ?
O5 Tb1 N3 133.89(6) . . ?
O7 Tb1 N3 70.42(6) . . ?
O4 Tb1 N3 69.39(6) . . ?
O6 Tb1 N2 81.06(6) . . ?
O2 Tb1 N2 140.02(6) . . ?
O1 Tb1 N2 71.09(6) . . ?
O3 Tb1 N2 88.02(6) . . ?
O5 Tb1 N2 68.26(6) . . ?
O7 Tb1 N2 134.79(6) . . ?
O4 Tb1 N2 69.57(6) . . ?
N3 Tb1 N2 138.19(6) . . ?
Tb1 O7 H7A 109.4 . . ?
Tb1 O7 H7B 109.3 . . ?
H7A O7 H7B 109.3 . . ?
C12 O5 Tb1 132.22(16) . . ?
C4 O4 Tb1 135.68(14) . . ?
C2 O3 Tb1 138.85(15) . . ?
C9 O1 Tb1 131.45(15) . . ?
C14 O6 Tb1 134.72(15) . . ?
C7 O2 Tb1 131.86(15) . . ?
C16 N2 C18 105.31(19) . . ?
C16 N2 Tb1 127.41(15) . . ?
C18 N2 Tb1 125.76(14) . . ?
C16 N1 C17 106.86(18) . . ?
C16 N1 C24 126.23(19) . 4_554 ?
C17 N1 C24 126.81(19) . 4_554 ?
C19 N3 C20 105.35(19) . . ?
C19 N3 Tb1 122.36(15) . . ?
C20 N3 Tb1 131.42(15) . . ?
C19 N4 C21 106.79(18) . . ?
C19 N4 C22 125.59(19) . . ?
C21 N4 C22 127.55(19) . . ?
N2 C16 N1 111.6(2) . . ?
N2 C16 H16 124.2 . . ?
N1 C16 H16 124.2 . . ?
C14 C13 C12 121.6(2) . . ?
C14 C13 H13 119.2 . . ?
C12 C13 H13 119.2 . . ?
F13 C11 F15 110.9(3) . . ?
F13 C11 F14 102.8(3) . . ?
F15 C11 F14 105.8(3) . . ?
F13 C11 C12 112.4(2) . . ?
F15 C11 C12 114.3(2) . . ?
F14 C11 C12 109.8(3) . . ?
C18 C17 N1 106.0(2) . . ?
C18 C17 H17 127.0 . . ?
N1 C17 H17 127.0 . . ?
O2 C7 C8 128.2(2) . . ?
O2 C7 C6 112.9(2) . . ?
C8 C7 C6 118.8(2) . . ?
O4 C4 C3 128.2(2) . . ?
O4 C4 C5 114.34(19) . . ?
C3 C4 C5 117.4(2) . . ?
C20 C21 N4 105.8(2) . . ?
C20 C21 H21 127.1 . . ?
N4 C21 H21 127.1 . . ?
C24 C23 C22 118.3(2) . . ?
C24 C23 H23 120.8 . . ?
C22 C23 H23 120.8 . . ?
C22 C27 C26 119.5(2) . . ?
C22 C27 H27 120.2 . . ?
C26 C27 H27 120.2 . . ?
F12 C10 F11 109.2(3) . . ?
F12 C10 F10 105.3(3) . . ?
F11 C10 F10 104.6(3) . . ?
F12 C10 C9 111.0(2) . . ?
F11 C10 C9 113.4(2) . . ?
F10 C10 C9 112.8(2) . . ?
O6 C14 C13 128.2(2) . . ?
O6 C14 C15 115.8(2) . . ?
C13 C14 C15 116.0(2) . . ?
O1 C9 C8 128.1(2) . . ?
O1 C9 C10 114.8(2) . . ?
C8 C9 C10 117.1(2) . . ?
C24 C25 C26 119.0(2) . . ?
C24 C25 H25 120.5 . . ?
C26 C25 H25 120.5 . . ?
C27 C22 C23 121.4(2) . . ?
C27 C22 N4 119.1(2) . . ?
C23 C22 N4 119.5(2) . . ?
C4 C3 C2 119.4(2) . . ?
C4 C3 H3 120.3 . . ?
C2 C3 H3 120.3 . . ?
C17 C18 N2 110.3(2) . . ?
C17 C18 H18 124.9 . . ?
N2 C18 H18 124.9 . . ?
C27 C26 C25 119.7(2) . . ?
C27 C26 C28 119.8(2) . . ?
C25 C26 C28 120.5(2) . . ?
F4 C5 F6 106.93(19) . . ?
F4 C5 F5 107.16(19) . . ?
F6 C5 F5 107.2(2) . . ?
F4 C5 C4 109.72(19) . . ?
F6 C5 C4 113.91(19) . . ?
F5 C5 C4 111.64(19) . . ?
N3 C19 N4 111.83(19) . . ?
N3 C19 H19 124.1 . . ?
N4 C19 H19 124.1 . . ?
C21 C20 N3 110.3(2) . . ?
C21 C20 H20 124.9 . . ?
N3 C20 H20 124.9 . . ?
C7 C8 C9 119.9(2) . . ?
C7 C8 H8 120.0 . . ?
C9 C8 H8 120.0 . . ?
O3 C2 C3 127.9(2) . . ?
O3 C2 C1 114.4(2) . . ?
C3 C2 C1 117.6(2) . . ?
F9 C6 F8 106.9(2) . . ?
F9 C6 F7 107.0(2) . . ?
F8 C6 F7 107.21(19) . . ?
F9 C6 C7 110.70(19) . . ?
F8 C6 C7 111.1(2) . . ?
F7 C6 C7 113.6(2) . . ?
F17 C15 F16 107.3(2) . . ?
F17 C15 F18 107.8(2) . . ?
F16 C15 F18 106.5(2) . . ?
F17 C15 C14 112.1(2) . . ?
F16 C15 C14 111.4(2) . . ?
F18 C15 C14 111.6(2) . . ?
O5 C12 C13 128.7(2) . . ?
O5 C12 C11 114.1(2) . . ?
C13 C12 C11 117.3(2) . . ?
F1 C1 F2 106.3(3) . . ?
F1 C1 F3 106.7(3) . . ?
F2 C1 F3 107.2(3) . . ?
F1 C1 C2 110.7(3) . . ?
F2 C1 C2 111.2(2) . . ?
F3 C1 C2 114.2(2) . . ?
O9 N6 C28 127.2(2) . . ?
O9 N6 C29 121.9(2) . . ?
C28 N6 C29 110.6(2) . . ?
O8 N5 C28 127.0(2) . . ?
O8 N5 C32 120.8(2) . . ?
C28 N5 C32 111.8(2) . . ?
N5 C28 N6 108.0(2) . . ?
N5 C28 C26 125.9(2) . . ?
N6 C28 C26 126.1(2) . . ?
N6 C29 C31 110.3(2) . . ?
N6 C29 C30 106.0(2) . . ?
C31 C29 C30 110.2(2) . . ?
N6 C29 C32 100.13(19) . . ?
C31 C29 C32 115.7(2) . . ?
C30 C29 C32 113.6(3) . . ?
N5 C32 C33 110.0(2) . . ?
N5 C32 C34 105.9(2) . . ?
C33 C32 C34 110.9(3) . . ?
N5 C32 C29 99.55(19) . . ?
C33 C32 C29 115.9(3) . . ?
C34 C32 C29 113.5(2) . . ?
C29 C31 H31A 109.5 . . ?
C29 C31 H31B 109.5 . . ?
H31A C31 H31B 109.5 . . ?
C29 C31 H31C 109.5 . . ?
H31A C31 H31C 109.5 . . ?
H31B C31 H31C 109.5 . . ?
C32 C34 H34A 109.5 . . ?
C32 C34 H34B 109.5 . . ?
H34A C34 H34B 109.5 . . ?
C32 C34 H34C 109.5 . . ?
H34A C34 H34C 109.5 . . ?
H34B C34 H34C 109.5 . . ?
C29 C30 H30A 109.5 . . ?
C29 C30 H30B 109.5 . . ?
H30A C30 H30B 109.5 . . ?
C29 C30 H30C 109.5 . . ?
H30A C30 H30C 109.5 . . ?
H30B C30 H30C 109.5 . . ?
C32 C33 H33A 109.5 . . ?
C32 C33 H33B 109.5 . . ?
H33A C33 H33B 109.5 . . ?
C32 C33 H33C 109.5 . . ?
H33A C33 H33C 109.5 . . ?
H33B C33 H33C 109.5 . . ?
C23 C24 C25 122.1(2) . . ?
C23 C24 N1 119.0(2) . 4_544 ?
C25 C24 N1 118.9(2) . 4_544 ?
O1C C36 C35 108.3(3) . . ?
O1C C36 H36A 110.0 . . ?
C35 C36 H36A 110.0 . . ?
O1C C36 H36B 110.0 . . ?
C35 C36 H36B 110.0 . . ?
H36A C36 H36B 108.4 . . ?
C36 C35 H35A 109.5 . . ?
C36 C35 H35B 109.5 . . ?
H35A C35 H35B 109.5 . . ?
C36 C35 H35C 109.5 . . ?
H35A C35 H35C 109.5 . . ?
H35B C35 H35C 109.5 . . ?
C36 O1C C37A 111.9(3) . . ?
C36 O1C C37B 110.5(4) . . ?
O1C C37A C38A 104.6(5) . . ?
O1C C37A H37A 110.8 . . ?
C38A C37A H37A 110.8 . . ?
O1C C37A H37B 110.8 . . ?
C38A C37A H37B 110.8 . . ?
H37A C37A H37B 108.9 . . ?
C37A C38A H38A 109.5 . . ?
C37A C38A H38B 109.5 . . ?
H38A C38A H38B 109.5 . . ?
C37A C38A H38C 109.5 . . ?
H38A C38A H38C 109.5 . . ?
H38B C38A H38C 109.5 . . ?
C38B C37B O1C 105.5(7) . . ?
C38B C37B H37C 110.6 . . ?
O1C C37B H37C 110.6 . . ?
C38B C37B H37D 110.6 . . ?
O1C C37B H37D 110.6 . . ?
H37C C37B H37D 108.8 . . ?
C37B C38B H38D 109.5 . . ?
C37B C38B H38E 109.5 . . ?
H38D C38B H38E 109.5 . . ?
C37B C38B H38F 109.5 . . ?
H38D C38B H38F 109.5 . . ?
H38E C38B H38F 109.5 . . ?

loop_
_geom_bond_atom_site_label_1
_geom_bond_atom_site_label_2
_geom_bond_distance
_geom_bond_site_symmetry_2
_geom_bond_publ_flag
Tb1 O6 2.3824(15) . ?
Tb1 O2 2.4002(16) . ?
Tb1 O1 2.4019(16) . ?
Tb1 O3 2.4042(16) . ?
Tb1 O5 2.4443(16) . ?
Tb1 O7 2.4544(17) . ?
Tb1 O4 2.4806(15) . ?
Tb1 N3 2.5274(19) . ?
Tb1 N2 2.5764(19) . ?
F8 C6 1.338(3) . ?
F7 C6 1.342(3) . ?
F14 C11 1.350(4) . ?
F13 C11 1.295(4) . ?
F16 C15 1.333(3) . ?
F15 C11 1.305(3) . ?
F5 C5 1.337(3) . ?
F4 C5 1.334(3) . ?
F17 C15 1.327(3) . ?
F10 C10 1.309(4) . ?
F6 C5 1.335(3) . ?
F9 C6 1.334(3) . ?
F2 C1 1.314(4) . ?
F12 C10 1.283(3) . ?
F11 C10 1.291(3) . ?
F1 C1 1.302(4) . ?
F18 C15 1.337(3) . ?
F3 C1 1.317(3) . ?
O7 H7A 0.8550 . ?
O7 H7B 0.8529 . ?
O5 C12 1.249(3) . ?
O4 C4 1.250(3) . ?
O3 C2 1.242(3) . ?
O1 C9 1.252(3) . ?
O6 C14 1.244(3) . ?
O2 C7 1.254(3) . ?
N2 C16 1.318(3) . ?
N2 C18 1.392(3) . ?
N1 C16 1.358(3) . ?
N1 C17 1.390(3) . ?
N1 C24 1.430(3) 4_554 ?
N3 C19 1.313(3) . ?
N3 C20 1.386(3) . ?
N4 C19 1.359(3) . ?
N4 C21 1.386(3) . ?
N4 C22 1.420(3) . ?
C16 H16 0.9300 . ?
C13 C14 1.395(3) . ?
C13 C12 1.396(4) . ?
C13 H13 0.9300 . ?
C11 C12 1.539(4) . ?
C17 C18 1.349(3) . ?
C17 H17 0.9300 . ?
C7 C8 1.389(3) . ?
C7 C6 1.535(3) . ?
C4 C3 1.394(3) . ?
C4 C5 1.536(3) . ?
C21 C20 1.356(3) . ?
C21 H21 0.9300 . ?
C23 C24 1.383(3) . ?
C23 C22 1.391(3) . ?
C23 H23 0.9300 . ?
C27 C22 1.385(3) . ?
C27 C26 1.402(3) . ?
C27 H27 0.9300 . ?
C10 C9 1.544(3) . ?
C14 C15 1.543(3) . ?
C9 C8 1.391(3) . ?
C25 C24 1.388(3) . ?
C25 C26 1.403(3) . ?
C25 H25 0.9300 . ?
C3 C2 1.396(3) . ?
C3 H3 0.9300 . ?
C18 H18 0.9300 . ?
C26 C28 1.459(3) . ?
C19 H19 0.9300 . ?
C20 H20 0.9300 . ?
C8 H8 0.9300 . ?
C2 C1 1.542(3) . ?
N6 O9 1.271(3) . ?
N6 C28 1.363(3) . ?
N6 C29 1.510(3) . ?
N5 O8 1.288(3) . ?
N5 C28 1.344(3) . ?
N5 C32 1.508(3) . ?
C29 C31 1.514(4) . ?
C29 C30 1.532(4) . ?
C29 C32 1.541(4) . ?
C32 C33 1.514(4) . ?
C32 C34 1.532(4) . ?
C31 H31A 0.9600 . ?
C31 H31B 0.9600 . ?
C31 H31C 0.9600 . ?
C34 H34A 0.9600 . ?
C34 H34B 0.9600 . ?
C34 H34C 0.9600 . ?
C30 H30A 0.9600 . ?
C30 H30B 0.9600 . ?
C30 H30C 0.9600 . ?
C33 H33A 0.9600 . ?
C33 H33B 0.9600 . ?
C33 H33C 0.9600 . ?
C24 N1 1.430(3) 4_544 ?
C36 O1C 1.410(4) . ?
C36 C35 1.490(5) . ?
C36 H36A 0.9700 . ?
C36 H36B 0.9700 . ?
C35 H35A 0.9600 . ?
C35 H35B 0.9600 . ?
C35 H35C 0.9600 . ?
O1C C37A 1.441(6) . ?
O1C C37B 1.610(11) . ?
C37A C38A 1.489(11) . ?
C37A H37A 0.9700 . ?
C37A H37B 0.9700 . ?
C38A H38A 0.9600 . ?
C38A H38B 0.9600 . ?
C38A H38C 0.9600 . ?
C37B C38B 1.472(13) . ?
C37B H37C 0.9700 . ?
C37B H37D 0.9700 . ?
C38B H38D 0.9600 . ?
C38B H38E 0.9600 . ?
C38B H38F 0.9600 . ?

loop_
_geom_torsion_atom_site_label_1
_geom_torsion_atom_site_label_2
_geom_torsion_atom_site_label_3
_geom_torsion_atom_site_label_4
_geom_torsion
_geom_torsion_site_symmetry_1
_geom_torsion_site_symmetry_2
_geom_torsion_site_symmetry_3
_geom_torsion_site_symmetry_4
_geom_torsion_publ_flag
C18 N2 C16 N1 -0.3(3) . . . . ?
Tb1 N2 C16 N1 166.14(14) . . . . ?
C17 N1 C16 N2 0.0(3) . . . . ?
C24 N1 C16 N2 176.6(2) 4_554 . . . ?
C16 N1 C17 C18 0.4(3) . . . . ?
C24 N1 C17 C18 -176.2(2) 4_554 . . . ?
Tb1 O2 C7 C8 24.4(4) . . . . ?
Tb1 O2 C7 C6 -153.77(15) . . . . ?
Tb1 O4 C4 C3 -9.4(4) . . . . ?
Tb1 O4 C4 C5 174.06(14) . . . . ?
C19 N4 C21 C20 -0.3(3) . . . . ?
C22 N4 C21 C20 -177.2(2) . . . . ?
Tb1 O6 C14 C13 -9.8(4) . . . . ?
Tb1 O6 C14 C15 171.82(15) . . . . ?
C12 C13 C14 O6 -5.9(4) . . . . ?
C12 C13 C14 C15 172.6(2) . . . . ?
Tb1 O1 C9 C8 -27.5(3) . . . . ?
Tb1 O1 C9 C10 150.18(17) . . . . ?
F12 C10 C9 O1 -92.2(3) . . . . ?
F11 C10 C9 O1 144.5(3) . . . . ?
F10 C10 C9 O1 25.7(3) . . . . ?
F12 C10 C9 C8 85.7(3) . . . . ?
F11 C10 C9 C8 -37.6(4) . . . . ?
F10 C10 C9 C8 -156.3(3) . . . . ?
C26 C27 C22 C23 -0.6(3) . . . . ?
C26 C27 C22 N4 179.9(2) . . . . ?
C24 C23 C22 C27 1.4(3) . . . . ?
C24 C23 C22 N4 -179.1(2) . . . . ?
C19 N4 C22 C27 -149.4(2) . . . . ?
C21 N4 C22 C27 27.0(4) . . . . ?
C19 N4 C22 C23 31.1(3) . . . . ?
C21 N4 C22 C23 -152.5(2) . . . . ?
O4 C4 C3 C2 -2.4(4) . . . . ?
C5 C4 C3 C2 174.0(2) . . . . ?
N1 C17 C18 N2 -0.6(3) . . . . ?
C16 N2 C18 C17 0.6(3) . . . . ?
Tb1 N2 C18 C17 -166.17(15) . . . . ?
C22 C27 C26 C25 -0.3(3) . . . . ?
C22 C27 C26 C28 -177.9(2) . . . . ?
C24 C25 C26 C27 0.3(3) . . . . ?
C24 C25 C26 C28 177.9(2) . . . . ?
O4 C4 C5 F4 75.5(2) . . . . ?
C3 C4 C5 F4 -101.4(2) . . . . ?
O4 C4 C5 F6 -164.7(2) . . . . ?
C3 C4 C5 F6 18.4(3) . . . . ?
O4 C4 C5 F5 -43.1(3) . . . . ?
C3 C4 C5 F5 139.9(2) . . . . ?
C20 N3 C19 N4 -0.2(3) . . . . ?
Tb1 N3 C19 N4 -170.56(15) . . . . ?
C21 N4 C19 N3 0.3(3) . . . . ?
C22 N4 C19 N3 177.3(2) . . . . ?
N4 C21 C20 N3 0.2(3) . . . . ?
C19 N3 C20 C21 0.0(3) . . . . ?
Tb1 N3 C20 C21 169.16(17) . . . . ?
O2 C7 C8 C9 -0.6(4) . . . . ?
C6 C7 C8 C9 177.4(2) . . . . ?
O1 C9 C8 C7 2.3(4) . . . . ?
C10 C9 C8 C7 -175.4(2) . . . . ?
Tb1 O3 C2 C3 9.0(5) . . . . ?
Tb1 O3 C2 C1 -171.4(2) . . . . ?
C4 C3 C2 O3 3.1(4) . . . . ?
C4 C3 C2 C1 -176.6(3) . . . . ?
O2 C7 C6 F9 70.4(3) . . . . ?
C8 C7 C6 F9 -108.0(2) . . . . ?
O2 C7 C6 F8 -48.3(3) . . . . ?
C8 C7 C6 F8 133.4(2) . . . . ?
O2 C7 C6 F7 -169.2(2) . . . . ?
C8 C7 C6 F7 12.5(3) . . . . ?
O6 C14 C15 F17 -7.6(3) . . . . ?
C13 C14 C15 F17 173.8(2) . . . . ?
O6 C14 C15 F16 -127.7(2) . . . . ?
C13 C14 C15 F16 53.7(3) . . . . ?
O6 C14 C15 F18 113.4(3) . . . . ?
C13 C14 C15 F18 -65.2(3) . . . . ?
Tb1 O5 C12 C13 8.0(4) . . . . ?
Tb1 O5 C12 C11 -173.32(18) . . . . ?
C14 C13 C12 O5 6.4(5) . . . . ?
C14 C13 C12 C11 -172.3(3) . . . . ?
F13 C11 C12 O5 57.5(4) . . . . ?
F15 C11 C12 O5 -174.9(3) . . . . ?
F14 C11 C12 O5 -56.3(3) . . . . ?
F13 C11 C12 C13 -123.6(3) . . . . ?
F15 C11 C12 C13 4.0(4) . . . . ?
F14 C11 C12 C13 122.6(3) . . . . ?
O3 C2 C1 F1 72.0(4) . . . . ?
C3 C2 C1 F1 -108.4(3) . . . . ?
O3 C2 C1 F2 -46.0(4) . . . . ?
C3 C2 C1 F2 133.6(3) . . . . ?
O3 C2 C1 F3 -167.5(3) . . . . ?
C3 C2 C1 F3 12.1(4) . . . . ?
O8 N5 C28 N6 177.3(2) . . . . ?
C32 N5 C28 N6 -10.4(3) . . . . ?
O8 N5 C28 C26 -3.9(4) . . . . ?
C32 N5 C28 C26 168.4(2) . . . . ?
O9 N6 C28 N5 175.0(2) . . . . ?
C29 N6 C28 N5 -11.3(3) . . . . ?
O9 N6 C28 C26 -3.8(4) . . . . ?
C29 N6 C28 C26 170.0(2) . . . . ?
C27 C26 C28 N5 -14.5(4) . . . . ?
C25 C26 C28 N5 167.8(2) . . . . ?
C27 C26 C28 N6 164.0(2) . . . . ?
C25 C26 C28 N6 -13.6(4) . . . . ?
O9 N6 C29 C31 -36.7(3) . . . . ?
C28 N6 C29 C31 149.2(2) . . . . ?
O9 N6 C29 C30 82.6(3) . . . . ?
C28 N6 C29 C30 -91.5(3) . . . . ?
O9 N6 C29 C32 -159.0(2) . . . . ?
C28 N6 C29 C32 26.8(3) . . . . ?
O8 N5 C32 C33 -38.6(3) . . . . ?
C28 N5 C32 C33 148.5(3) . . . . ?
O8 N5 C32 C34 81.3(3) . . . . ?
C28 N5 C32 C34 -91.6(3) . . . . ?
O8 N5 C32 C29 -160.8(2) . . . . ?
C28 N5 C32 C29 26.3(3) . . . . ?
N6 C29 C32 N5 -29.3(2) . . . . ?
C31 C29 C32 N5 -147.8(2) . . . . ?
C30 C29 C32 N5 83.3(2) . . . . ?
N6 C29 C32 C33 -147.1(2) . . . . ?
C31 C29 C32 C33 94.4(3) . . . . ?
C30 C29 C32 C33 -34.6(3) . . . . ?
N6 C29 C32 C34 82.8(2) . . . . ?
C31 C29 C32 C34 -35.7(3) . . . . ?
C30 C29 C32 C34 -164.6(2) . . . . ?
C22 C23 C24 C25 -1.4(3) . . . . ?
C22 C23 C24 N1 177.7(2) . . . 4_544 ?
C26 C25 C24 C23 0.6(3) . . . . ?
C26 C25 C24 N1 -178.5(2) . . . 4_544 ?
C35 C36 O1C C37A 163.6(4) . . . . ?
C35 C36 O1C C37B -153.8(4) . . . . ?
C36 O1C C37A C38A 92.1(5) . . . . ?
C36 O1C C37B C38B -85.8(6) . . . . ?
